data_4516140
loop_
_publ_author_name
'Kumar, Saurabh'
'Mondal, Dipanjan'
'Balakrishna, Maravanji S.'

_publ_section_title
;
 Diverse Architectures and Luminescence Properties of Group 11 Complexes
 Containing Pyrimidine-Based Phosphine,
 <i>N</i>-((Diphenylphosphine)methyl)pyrimidin-2-amine.
;
_journal_issue 12
_journal_name_full 'ACS omega'
_journal_page_first 16601
_journal_page_last 16614
_journal_paper_doi 10.1021/acsomega.8b02484
_journal_volume 3
_journal_year 2018
_chemical_formula_moiety 'C17 H16 Au Cl N3 P'
_chemical_formula_sum 'C17 H16 Au Cl N3 P'
_chemical_formula_weight 525.71
_space_group_crystal_system monoclinic
_space_group_IT_number 14
_space_group_name_Hall '-P 2ybc'
_space_group_name_H-M_alt 'P 1 21/c 1'
_atom_sites_solution_hydrogens geom
_audit_creation_date 2016-10-04
_audit_creation_method
;
Olex2 1.2
(compiled 2016.02.19 svn.r3266 for OlexSys, GUI svn.r5155)
;
_cell_angle_alpha 90
_cell_angle_beta 96.190(3)
_cell_angle_gamma 90
_cell_formula_units_Z 8
_cell_length_a 19.4767(7)
_cell_length_b 8.5915(3)
_cell_length_c 20.9829(6)
_cell_measurement_reflns_used 14780
_cell_measurement_temperature 150
_cell_measurement_theta_max 31.0280
_cell_measurement_theta_min 2.1080
_cell_volume 3490.7(2)
_computing_cell_refinement
;
CrystalClear-SM Expert 2.0 r7 (Rigaku, 2011)
;
_computing_data_collection
;
CrystalClear-SM Expert 2.0 r7 (Rigaku, 2011)
;
_computing_data_reduction
;
CrystalClear-SM Expert 2.0 r7 (Rigaku, 2011)
;
_computing_molecular_graphics 'Olex2 (Dolomanov et al., 2009)'
_computing_publication_material 'Olex2 (Dolomanov et al., 2009)'
_computing_structure_refinement 'ShelXL (Sheldrick, 2015)'
_computing_structure_solution 'ShelXT (Sheldrick, 2015)'
_diffrn_ambient_temperature 150.0
_diffrn_detector CCD
_diffrn_detector_area_resol_mean 28.5714
_diffrn_detector_type 'Rigaku Saturn724+'
_diffrn_measured_fraction_theta_full 0.998
_diffrn_measured_fraction_theta_max 0.998
_diffrn_measurement_details
;
List of Runs (angles in degrees, time in seconds):

  # Type    Start    End  Width  t~exp~   \w     \q     \k     \f   Frames
--------------------------------------------------------------------------
  1  \w    -85.00  39.00   0.50   16.00    --  -20.00   0.00  36.00  248
  2  \w      2.00  61.00   0.50   16.00    --  -20.00   0.00-108.00  118
  3  \w    -32.50   5.00   0.50   16.00    --  -20.00  72.00  36.00   75
  4  \w    -22.00   8.00   0.50   16.00    --  -20.00 -72.00-180.00   60
  5  \w   -110.00 -14.50   0.50   16.00    --  -20.00   0.00-180.00  191
;
_diffrn_measurement_device 'AFC12 (Right): Kappa 3 circle'
_diffrn_measurement_device_type 'Rigaku Saturn724+ (2x2 bin mode)'
_diffrn_measurement_method 'profile data from \w-scans'
_diffrn_measurement_specimen_support 'Mitegen 50um'
_diffrn_radiation_collimation 0.3
_diffrn_radiation_monochromator Confocal
_diffrn_radiation_probe x-ray
_diffrn_radiation_type MoK\a
_diffrn_radiation_wavelength 0.71073
_diffrn_reflns_av_R_equivalents 0.0487
_diffrn_reflns_av_unetI/netI 0.0404
_diffrn_reflns_Laue_measured_fraction_full 0.998
_diffrn_reflns_Laue_measured_fraction_max 0.998
_diffrn_reflns_limit_h_max 22
_diffrn_reflns_limit_h_min -23
_diffrn_reflns_limit_k_max 10
_diffrn_reflns_limit_k_min -10
_diffrn_reflns_limit_l_max 24
_diffrn_reflns_limit_l_min -24
_diffrn_reflns_number 21914
_diffrn_reflns_point_group_measured_fraction_full 0.998
_diffrn_reflns_point_group_measured_fraction_max 0.998
_diffrn_reflns_theta_full 24.998
_diffrn_reflns_theta_max 24.998
_diffrn_reflns_theta_min 2.104
_diffrn_source 'Rotating Anode'
_diffrn_source_current 24.0
_diffrn_source_power 1.2
_diffrn_source_target Mo
_diffrn_source_type 'Rotating Anode'
_diffrn_source_voltage 50.0
_exptl_absorpt_coefficient_mu 8.675
_exptl_absorpt_correction_T_max 1.00000
_exptl_absorpt_correction_T_min 0.79917
_exptl_absorpt_correction_type psi-scan
_exptl_absorpt_process_details
;
CrysAlisPro 1.171.38.41 (Rigaku Oxford Diffraction, 2015)
Empirical absorption correction using spherical harmonics,
 implemented in SCALE3 ABSPACK scaling algorithm.
;
_exptl_crystal_colour colourless
_exptl_crystal_colour_primary colourless
_exptl_crystal_density_diffrn 2.001
_exptl_crystal_description block
_exptl_crystal_F_000 2000
_exptl_crystal_size_max 0.143
_exptl_crystal_size_mid 0.057
_exptl_crystal_size_min 0.038
_refine_diff_density_max 0.769
_refine_diff_density_min -1.126
_refine_diff_density_rms 0.171
_refine_ls_extinction_method none
_refine_ls_goodness_of_fit_ref 1.043
_refine_ls_hydrogen_treatment constr
_refine_ls_matrix_type full
_refine_ls_number_parameters 415
_refine_ls_number_reflns 6133
_refine_ls_number_restraints 0
_refine_ls_restrained_S_all 1.043
_refine_ls_R_factor_all 0.0333
_refine_ls_R_factor_gt 0.0273
_refine_ls_shift/su_max 0.003
_refine_ls_shift/su_mean 0.000
_refine_ls_structure_factor_coef Fsqd
_refine_ls_weighting_details 'w=1/[\s^2^(Fo^2^)+(0.0281P)^2^+0.9142P] where P=(Fo^2^+2Fc^2^)/3'
_refine_ls_weighting_scheme calc
_refine_ls_wR_factor_gt 0.0578
_refine_ls_wR_factor_ref 0.0609
_reflns_Friedel_coverage 0.000
_reflns_number_gt 5485
_reflns_number_total 6133
_reflns_threshold_expression 'I > 2\s(I)'
_cod_data_source_file ao8b02484_si_002.cif
_cod_data_source_block compound-7
_cod_database_code 4516140
_shelx_space_group_comment
;
The symmetry employed for this shelxl refinement is uniquely defined
by the following loop, which should always be used as a source of
symmetry information in preference to the above space-group names.
They are only intended as comments.
;
_olex2_refinement_description
;
1. Fixed Uiso
 At 1.2 times of:
  All C(H) groups, All C(H,H) groups, All N(H) groups
2.a Secondary CH2 refined with riding coordinates:
 C13(H13A,H13B), C30(H30A,H30B)
2.b Aromatic/amide H refined with riding coordinates:
 N3(H3), C2(H2), C3(H3A), C4(H4), C5(H5), C6(H6), C8(H8), C9(H9), C10(H10),
 C11(H11), C12(H12), C15(H15), C16(H16), C17(H17), N6(H6A), C19(H19), C20(H20),
 C21(H21), C22(H22), C23(H23), C25(H25), C26(H26), C27(H27), C28(H28), C29(H29),
  C32(H32), C33(H33), C34(H34)
;
_shelx_shelxl_version_number 2014/7
_olex2_submission_original_sample_id MSB-SK-PYM-8
_olex2_submission_special_instructions 'No special instructions were received'
_oxdiff_exptl_absorpt_empirical_details
;
Empirical correction (ABSPACK) includes:
- Absorption correction using spherical harmonics
- Frame scaling
- Detector area scaling
;

loop_
_space_group_symop_operation_xyz
'x, y, z'
'-x, y+1/2, -z+1/2'
'-x, -y, -z'
'x, -y-1/2, z-1/2'

loop_
_atom_site_label
_atom_site_type_symbol
_atom_site_fract_x
_atom_site_fract_y
_atom_site_fract_z
_atom_site_U_iso_or_equiv
_atom_site_adp_type
_atom_site_occupancy
_atom_site_site_symmetry_order
_atom_site_calc_flag
_atom_site_refinement_flags_posn
Au1 Au 0.67872(2) 0.07903(2) 0.76399(2) 0.02068(6) Uani 1 1 d .
Cl1 Cl 0.57825(7) 0.19365(13) 0.78904(6) 0.0286(3) Uani 1 1 d .
P1 P 0.77346(7) -0.03874(14) 0.73719(5) 0.0209(3) Uani 1 1 d .
N1 N 0.6161(2) -0.0773(4) 0.64073(19) 0.0267(10) Uani 1 1 d .
N2 N 0.6393(2) 0.0869(4) 0.55300(18) 0.0235(9) Uani 1 1 d .
N3 N 0.7261(2) -0.0523(4) 0.60994(17) 0.0219(9) Uani 1 1 d .
H3 H 0.7538 -0.0165 0.5828 0.026 Uiso 1 1 calc R
C1 C 0.8422(3) 0.0904(6) 0.7198(2) 0.0255(12) Uani 1 1 d .
C2 C 0.8271(3) 0.2442(6) 0.7029(2) 0.0338(13) Uani 1 1 d .
H2 H 0.7812 0.2815 0.7030 0.041 Uiso 1 1 calc R
C3 C 0.8779(3) 0.3440(7) 0.6857(3) 0.0429(15) Uani 1 1 d .
H3A H 0.8667 0.4486 0.6743 0.051 Uiso 1 1 calc R
C4 C 0.9442(3) 0.2921(7) 0.6853(3) 0.0454(16) Uani 1 1 d .
H4 H 0.9790 0.3605 0.6736 0.054 Uiso 1 1 calc R
C5 C 0.9606(3) 0.1373(7) 0.7022(3) 0.0476(16) Uani 1 1 d .
H5 H 1.0066 0.1003 0.7021 0.057 Uiso 1 1 calc R
C6 C 0.9095(3) 0.0402(6) 0.7188(2) 0.0341(13) Uani 1 1 d .
H6 H 0.9207 -0.0646 0.7300 0.041 Uiso 1 1 calc R
C7 C 0.8135(3) -0.1774(5) 0.7946(2) 0.0230(11) Uani 1 1 d .
C8 C 0.8505(3) -0.1226(6) 0.8503(2) 0.0282(12) Uani 1 1 d .
H8 H 0.8534 -0.0135 0.8576 0.034 Uiso 1 1 calc R
C9 C 0.8834(3) -0.2229(6) 0.8955(2) 0.0349(14) Uani 1 1 d .
H9 H 0.9092 -0.1834 0.9330 0.042 Uiso 1 1 calc R
C10 C 0.8781(3) -0.3816(7) 0.8850(3) 0.0418(15) Uani 1 1 d .
H10 H 0.8997 -0.4515 0.9160 0.050 Uiso 1 1 calc R
C11 C 0.8419(3) -0.4394(6) 0.8303(3) 0.0424(16) Uani 1 1 d .
H11 H 0.8391 -0.5486 0.8234 0.051 Uiso 1 1 calc R
C12 C 0.8092(3) -0.3378(6) 0.7850(3) 0.0360(14) Uani 1 1 d .
H12 H 0.7840 -0.3780 0.7473 0.043 Uiso 1 1 calc R
C13 C 0.7550(3) -0.1511(5) 0.6623(2) 0.0224(11) Uani 1 1 d .
H13A H 0.7981 -0.1995 0.6509 0.027 Uiso 1 1 calc R
H13B H 0.7219 -0.2355 0.6690 0.027 Uiso 1 1 calc R
C14 C 0.6589(2) -0.0132(5) 0.6012(2) 0.0203(10) Uani 1 1 d .
C15 C 0.5493(3) -0.0362(6) 0.6298(2) 0.0290(12) Uani 1 1 d .
H15 H 0.5176 -0.0786 0.6566 0.035 Uiso 1 1 calc R
C16 C 0.5246(3) 0.0645(6) 0.5818(2) 0.0289(12) Uani 1 1 d .
H16 H 0.4771 0.0919 0.5747 0.035 Uiso 1 1 calc R
C17 C 0.5728(3) 0.1240(6) 0.5442(2) 0.0300(12) Uani 1 1 d .
H17 H 0.5576 0.1944 0.5107 0.036 Uiso 1 1 calc R
Au2 Au 0.81550(2) 0.63295(2) 0.53345(2) 0.02134(7) Uani 1 1 d .
Cl2 Cl 0.92081(7) 0.68579(15) 0.59008(6) 0.0321(3) Uani 1 1 d .
P2 P 0.71054(7) 0.57666(13) 0.48560(6) 0.0187(3) Uani 1 1 d .
N4 N 0.8467(2) 0.3183(5) 0.45735(19) 0.0282(10) Uani 1 1 d .
N5 N 0.8260(2) 0.1170(4) 0.53254(17) 0.0222(9) Uani 1 1 d .
N6 N 0.7376(2) 0.2620(4) 0.48270(17) 0.0209(9) Uani 1 1 d .
H6A H 0.7100 0.2022 0.5025 0.025 Uiso 1 1 calc R
C18 C 0.6505(3) 0.5494(5) 0.5453(2) 0.0200(10) Uani 1 1 d .
C19 C 0.6742(3) 0.4701(5) 0.6012(2) 0.0246(11) Uani 1 1 d .
H19 H 0.7207 0.4349 0.6073 0.029 Uiso 1 1 calc R
C20 C 0.6310(3) 0.4421(6) 0.6480(2) 0.0297(12) Uani 1 1 d .
H20 H 0.6477 0.3871 0.6858 0.036 Uiso 1 1 calc R
C21 C 0.5635(3) 0.4938(6) 0.6400(2) 0.0291(12) Uani 1 1 d .
H21 H 0.5338 0.4747 0.6722 0.035 Uiso 1 1 calc R
C22 C 0.5394(3) 0.5731(6) 0.5851(2) 0.0311(12) Uani 1 1 d .
H22 H 0.4930 0.6089 0.5795 0.037 Uiso 1 1 calc R
C23 C 0.5825(3) 0.6011(5) 0.5377(2) 0.0259(12) Uani 1 1 d .
H23 H 0.5654 0.6557 0.4999 0.031 Uiso 1 1 calc R
C24 C 0.6732(2) 0.7122(5) 0.4250(2) 0.0200(10) Uani 1 1 d .
C25 C 0.6239(3) 0.6620(6) 0.3759(2) 0.0239(11) Uani 1 1 d .
H25 H 0.6069 0.5583 0.3758 0.029 Uiso 1 1 calc R
C26 C 0.5999(3) 0.7639(6) 0.3276(2) 0.0288(12) Uani 1 1 d .
H26 H 0.5666 0.7298 0.2941 0.035 Uiso 1 1 calc R
C27 C 0.6242(3) 0.9149(5) 0.3276(2) 0.0307(13) Uani 1 1 d .
H27 H 0.6079 0.9842 0.2940 0.037 Uiso 1 1 calc R
C28 C 0.6715(3) 0.9641(5) 0.3760(2) 0.0306(13) Uani 1 1 d .
H28 H 0.6869 1.0690 0.3763 0.037 Uiso 1 1 calc R
C29 C 0.6974(3) 0.8647(5) 0.4246(2) 0.0284(12) Uani 1 1 d .
H29 H 0.7314 0.9001 0.4573 0.034 Uiso 1 1 calc R
C30 C 0.7077(3) 0.3867(5) 0.4429(2) 0.0222(11) Uani 1 1 d .
H30A H 0.6590 0.3607 0.4281 0.027 Uiso 1 1 calc R
H30B H 0.7329 0.3962 0.4046 0.027 Uiso 1 1 calc R
C31 C 0.8059(3) 0.2329(5) 0.4910(2) 0.0198(11) Uani 1 1 d .
C32 C 0.9143(3) 0.2886(6) 0.4688(2) 0.0289(12) Uani 1 1 d .
H32 H 0.9455 0.3486 0.4471 0.035 Uiso 1 1 calc R
C33 C 0.9404(3) 0.1749(6) 0.5106(2) 0.0301(12) Uani 1 1 d .
H33 H 0.9886 0.1551 0.5179 0.036 Uiso 1 1 calc R
C34 C 0.8937(3) 0.0908(6) 0.5416(2) 0.0295(12) Uani 1 1 d .
H34 H 0.9104 0.0110 0.5705 0.035 Uiso 1 1 calc R

loop_
_atom_site_aniso_label
_atom_site_aniso_U_11
_atom_site_aniso_U_22
_atom_site_aniso_U_33
_atom_site_aniso_U_23
_atom_site_aniso_U_13
_atom_site_aniso_U_12
Au1 0.02124(12) 0.02246(11) 0.01924(10) -0.00093(7) 0.00630(8) 0.00118(8)
Cl1 0.0255(7) 0.0271(6) 0.0352(7) -0.0002(5) 0.0126(5) 0.0042(6)
P1 0.0218(7) 0.0244(6) 0.0171(6) 0.0013(5) 0.0052(5) 0.0038(6)
N1 0.024(3) 0.033(2) 0.024(2) -0.0006(18) 0.0037(18) -0.005(2)
N2 0.025(3) 0.024(2) 0.022(2) 0.0025(17) 0.0022(18) 0.0029(18)
N3 0.021(2) 0.029(2) 0.017(2) 0.0033(17) 0.0090(16) 0.0027(18)
C1 0.027(3) 0.033(3) 0.017(2) 0.003(2) 0.005(2) -0.004(2)
C2 0.031(3) 0.035(3) 0.037(3) 0.001(2) 0.010(2) -0.006(3)
C3 0.049(4) 0.034(3) 0.047(4) 0.001(3) 0.014(3) -0.014(3)
C4 0.047(4) 0.054(4) 0.037(3) -0.003(3) 0.013(3) -0.028(3)
C5 0.025(4) 0.065(4) 0.052(4) -0.002(3) 0.004(3) -0.008(3)
C6 0.026(3) 0.042(3) 0.035(3) 0.004(3) 0.011(2) 0.002(3)
C7 0.022(3) 0.029(3) 0.019(2) 0.004(2) 0.008(2) 0.003(2)
C8 0.026(3) 0.038(3) 0.021(3) -0.001(2) 0.006(2) 0.013(2)
C9 0.035(4) 0.055(4) 0.014(2) -0.002(2) 0.004(2) 0.015(3)
C10 0.040(4) 0.054(4) 0.032(3) 0.019(3) 0.007(3) 0.012(3)
C11 0.054(4) 0.032(3) 0.039(3) 0.012(3) -0.002(3) 0.003(3)
C12 0.040(4) 0.034(3) 0.032(3) 0.007(2) -0.004(3) 0.002(3)
C13 0.028(3) 0.023(2) 0.017(2) 0.000(2) 0.007(2) 0.003(2)
C14 0.018(3) 0.026(2) 0.018(2) -0.004(2) 0.0077(19) -0.002(2)
C15 0.021(3) 0.039(3) 0.030(3) -0.003(2) 0.013(2) -0.009(2)
C16 0.020(3) 0.040(3) 0.027(3) -0.003(2) 0.004(2) 0.004(2)
C17 0.025(3) 0.032(3) 0.031(3) 0.004(2) 0.000(2) 0.002(2)
Au2 0.01814(12) 0.02508(11) 0.02160(11) 0.00043(7) 0.00580(8) -0.00001(8)
Cl2 0.0195(7) 0.0376(7) 0.0387(7) 0.0035(6) 0.0009(5) -0.0044(6)
P2 0.0188(7) 0.0209(6) 0.0171(6) 0.0024(5) 0.0044(5) 0.0027(5)
N4 0.026(3) 0.025(2) 0.036(2) 0.0085(19) 0.0137(19) 0.001(2)
N5 0.025(3) 0.023(2) 0.018(2) 0.0045(16) 0.0008(17) 0.0046(18)
N6 0.019(2) 0.0197(19) 0.024(2) 0.0073(16) 0.0060(17) 0.0040(17)
C18 0.022(3) 0.019(2) 0.020(2) -0.0017(19) 0.007(2) 0.000(2)
C19 0.019(3) 0.029(3) 0.026(3) -0.001(2) 0.006(2) 0.005(2)
C20 0.038(4) 0.034(3) 0.018(3) 0.006(2) 0.009(2) 0.002(3)
C21 0.028(3) 0.033(3) 0.029(3) -0.005(2) 0.014(2) -0.004(2)
C22 0.020(3) 0.043(3) 0.032(3) -0.002(2) 0.009(2) 0.003(2)
C23 0.025(3) 0.034(3) 0.020(3) 0.007(2) 0.007(2) 0.006(2)
C24 0.018(3) 0.022(2) 0.021(2) 0.001(2) 0.0091(19) 0.002(2)
C25 0.022(3) 0.028(3) 0.021(2) 0.003(2) 0.004(2) 0.002(2)
C26 0.030(3) 0.036(3) 0.020(3) 0.001(2) 0.002(2) 0.001(2)
C27 0.038(4) 0.027(3) 0.028(3) 0.008(2) 0.003(2) 0.012(2)
C28 0.039(4) 0.017(2) 0.036(3) 0.003(2) 0.005(2) -0.004(2)
C29 0.039(4) 0.021(2) 0.024(3) -0.002(2) -0.003(2) -0.002(2)
C30 0.022(3) 0.023(2) 0.022(2) 0.001(2) 0.003(2) 0.003(2)
C31 0.027(3) 0.016(2) 0.017(2) -0.0033(19) 0.006(2) 0.006(2)
C32 0.024(3) 0.028(3) 0.037(3) 0.000(2) 0.011(2) -0.005(2)
C33 0.023(3) 0.030(3) 0.037(3) -0.005(2) 0.002(2) 0.004(2)
C34 0.030(3) 0.030(3) 0.028(3) -0.003(2) 0.000(2) 0.005(2)

loop_
_atom_type_symbol
_atom_type_description
_atom_type_scat_dispersion_real
_atom_type_scat_dispersion_imag
_atom_type_scat_source
C C 0.0033 0.0016 'International Tables Vol C Tables 4.2.6.8 and 6.1.1.4'
H H 0.0000 0.0000 'International Tables Vol C Tables 4.2.6.8 and 6.1.1.4'
Au Au -2.0133 8.8022 'International Tables Vol C Tables 4.2.6.8 and 6.1.1.4'
Cl Cl 0.1484 0.1585 'International Tables Vol C Tables 4.2.6.8 and 6.1.1.4'
N N 0.0061 0.0033 'International Tables Vol C Tables 4.2.6.8 and 6.1.1.4'
P P 0.1023 0.0942 'International Tables Vol C Tables 4.2.6.8 and 6.1.1.4'

loop_
_geom_angle_atom_site_label_1
_geom_angle_atom_site_label_2
_geom_angle_atom_site_label_3
_geom_angle
P1 Au1 Cl1 177.68(4)
C1 P1 Au1 115.07(17)
C1 P1 C7 105.3(2)
C1 P1 C13 103.3(2)
C7 P1 Au1 116.08(17)
C7 P1 C13 104.7(2)
C13 P1 Au1 111.17(17)
C15 N1 C14 115.9(4)
C17 N2 C14 116.7(4)
C13 N3 H3 118.7
C14 N3 H3 118.7
C14 N3 C13 122.7(4)
C2 C1 P1 119.7(4)
C6 C1 P1 122.4(4)
C6 C1 C2 117.8(5)
C1 C2 H2 119.4
C3 C2 C1 121.2(6)
C3 C2 H2 119.4
C2 C3 H3A 120.0
C4 C3 C2 120.1(6)
C4 C3 H3A 120.0
C3 C4 H4 120.1
C3 C4 C5 119.8(6)
C5 C4 H4 120.1
C4 C5 H5 120.4
C6 C5 C4 119.2(6)
C6 C5 H5 120.4
C1 C6 H6 119.0
C5 C6 C1 122.0(5)
C5 C6 H6 119.0
C8 C7 P1 119.0(4)
C8 C7 C12 118.4(4)
C12 C7 P1 122.6(4)
C7 C8 H8 119.2
C9 C8 C7 121.6(5)
C9 C8 H8 119.2
C8 C9 H9 120.6
C10 C9 C8 118.9(5)
C10 C9 H9 120.6
C9 C10 H10 119.6
C11 C10 C9 120.8(5)
C11 C10 H10 119.6
C10 C11 H11 120.0
C10 C11 C12 119.9(5)
C12 C11 H11 120.0
C7 C12 H12 119.9
C11 C12 C7 120.3(5)
C11 C12 H12 119.9
P1 C13 H13A 109.4
P1 C13 H13B 109.4
N3 C13 P1 111.2(3)
N3 C13 H13A 109.4
N3 C13 H13B 109.4
H13A C13 H13B 108.0
N2 C14 N1 125.1(5)
N3 C14 N1 118.0(4)
N3 C14 N2 116.9(4)
N1 C15 H15 118.5
N1 C15 C16 123.1(5)
C16 C15 H15 118.5
C15 C16 H16 121.8
C15 C16 C17 116.4(5)
C17 C16 H16 121.8
N2 C17 C16 122.9(5)
N2 C17 H17 118.6
C16 C17 H17 118.6
P2 Au2 Cl2 175.65(5)
C18 P2 Au2 110.08(15)
C18 P2 C30 103.4(2)
C24 P2 Au2 117.00(16)
C24 P2 C18 109.0(2)
C24 P2 C30 103.7(2)
C30 P2 Au2 112.67(16)
C32 N4 C31 115.5(4)
C34 N5 C31 115.4(4)
C30 N6 H6A 118.5
C31 N6 H6A 118.5
C31 N6 C30 123.0(4)
C19 C18 P2 117.7(4)
C23 C18 P2 123.7(3)
C23 C18 C19 118.6(5)
C18 C19 H19 119.6
C20 C19 C18 120.8(5)
C20 C19 H19 119.6
C19 C20 H20 119.9
C21 C20 C19 120.1(5)
C21 C20 H20 119.9
C20 C21 H21 120.1
C22 C21 C20 119.8(5)
C22 C21 H21 120.1
C21 C22 H22 119.8
C21 C22 C23 120.4(5)
C23 C22 H22 119.8
C18 C23 C22 120.3(4)
C18 C23 H23 119.9
C22 C23 H23 119.9
C25 C24 P2 120.6(3)
C29 C24 P2 119.8(4)
C29 C24 C25 119.4(4)
C24 C25 H25 120.2
C26 C25 C24 119.7(4)
C26 C25 H25 120.2
C25 C26 H26 119.8
C27 C26 C25 120.5(5)
C27 C26 H26 119.8
C26 C27 H27 120.1
C28 C27 C26 119.7(4)
C28 C27 H27 120.1
C27 C28 H28 119.3
C27 C28 C29 121.5(4)
C29 C28 H28 119.3
C24 C29 H29 120.4
C28 C29 C24 119.2(4)
C28 C29 H29 120.4
P2 C30 H30A 109.1
P2 C30 H30B 109.1
N6 C30 P2 112.6(3)
N6 C30 H30A 109.1
N6 C30 H30B 109.1
H30A C30 H30B 107.8
N4 C31 N5 126.6(5)
N4 C31 N6 117.7(4)
N6 C31 N5 115.7(4)
N4 C32 H32 118.6
N4 C32 C33 122.7(5)
C33 C32 H32 118.6
C32 C33 H33 121.5
C32 C33 C34 117.1(5)
C34 C33 H33 121.5
N5 C34 C33 122.6(5)
N5 C34 H34 118.7
C33 C34 H34 118.7

loop_
_geom_bond_atom_site_label_1
_geom_bond_atom_site_label_2
_geom_bond_distance
Au1 Cl1 2.3015(13)
Au1 P1 2.2290(13)
P1 C1 1.806(5)
P1 C7 1.810(5)
P1 C13 1.846(4)
N1 C14 1.355(6)
N1 C15 1.344(7)
N2 C14 1.351(6)
N2 C17 1.327(7)
N3 H3 0.8800
N3 C13 1.452(5)
N3 C14 1.345(6)
C1 C2 1.392(7)
C1 C6 1.383(7)
C2 H2 0.9500
C2 C3 1.386(8)
C3 H3A 0.9500
C3 C4 1.366(8)
C4 H4 0.9500
C4 C5 1.404(8)
C5 H5 0.9500
C5 C6 1.372(8)
C6 H6 0.9500
C7 C8 1.387(6)
C7 C12 1.394(7)
C8 H8 0.9500
C8 C9 1.386(7)
C9 H9 0.9500
C9 C10 1.383(7)
C10 H10 0.9500
C10 C11 1.373(8)
C11 H11 0.9500
C11 C12 1.393(7)
C12 H12 0.9500
C13 H13A 0.9900
C13 H13B 0.9900
C15 H15 0.9500
C15 C16 1.376(7)
C16 H16 0.9500
C16 C17 1.387(7)
C17 H17 0.9500
Au2 Cl2 2.3021(12)
Au2 P2 2.2312(12)
P2 C18 1.819(5)
P2 C24 1.817(4)
P2 C30 1.860(4)
N4 C31 1.338(6)
N4 C32 1.337(6)
N5 C31 1.353(5)
N5 C34 1.331(6)
N6 H6A 0.8800
N6 C30 1.442(5)
N6 C31 1.345(6)
C18 C19 1.391(6)
C18 C23 1.390(7)
C19 H19 0.9500
C19 C20 1.382(7)
C20 H20 0.9500
C20 C21 1.380(7)
C21 H21 0.9500
C21 C22 1.376(7)
C22 H22 0.9500
C22 C23 1.390(7)
C23 H23 0.9500
C24 C25 1.399(6)
C24 C29 1.393(6)
C25 H25 0.9500
C25 C26 1.382(6)
C26 H26 0.9500
C26 C27 1.380(7)
C27 H27 0.9500
C27 C28 1.363(7)
C28 H28 0.9500
C28 C29 1.383(7)
C29 H29 0.9500
C30 H30A 0.9900
C30 H30B 0.9900
C32 H32 0.9500
C32 C33 1.374(7)
C33 H33 0.9500
C33 C34 1.379(8)
C34 H34 0.9500

loop_
_geom_torsion_atom_site_label_1
_geom_torsion_atom_site_label_2
_geom_torsion_atom_site_label_3
_geom_torsion_atom_site_label_4
_geom_torsion
Au1 P1 C1 C2 -21.3(4)
Au1 P1 C1 C6 162.8(4)
Au1 P1 C7 C8 -74.5(4)
Au1 P1 C7 C12 106.2(5)
Au1 P1 C13 N3 57.4(4)
P1 C1 C2 C3 -176.3(4)
P1 C1 C6 C5 176.4(4)
P1 C7 C8 C9 -178.7(4)
P1 C7 C12 C11 179.1(5)
N1 C15 C16 C17 -0.3(7)
C1 P1 C7 C8 54.0(5)
C1 P1 C7 C12 -125.3(5)
C1 P1 C13 N3 -66.5(4)
C1 C2 C3 C4 0.0(8)
C2 C1 C6 C5 0.4(8)
C2 C3 C4 C5 0.1(9)
C3 C4 C5 C6 0.1(9)
C4 C5 C6 C1 -0.4(8)
C6 C1 C2 C3 -0.2(8)
C7 P1 C1 C2 -150.4(4)
C7 P1 C1 C6 33.7(5)
C7 P1 C13 N3 -176.5(3)
C7 C8 C9 C10 -1.1(8)
C8 C7 C12 C11 -0.3(9)
C8 C9 C10 C11 1.2(9)
C9 C10 C11 C12 -0.8(10)
C10 C11 C12 C7 0.4(10)
C12 C7 C8 C9 0.6(8)
C13 P1 C1 C2 100.1(4)
C13 P1 C1 C6 -75.8(4)
C13 P1 C7 C8 162.6(4)
C13 P1 C7 C12 -16.8(5)
C13 N3 C14 N1 -4.3(6)
C13 N3 C14 N2 176.1(4)
C14 N1 C15 C16 0.1(7)
C14 N2 C17 C16 -0.1(7)
C14 N3 C13 P1 -81.8(5)
C15 N1 C14 N2 0.2(7)
C15 N1 C14 N3 -179.4(4)
C15 C16 C17 N2 0.3(7)
C17 N2 C14 N1 -0.1(7)
C17 N2 C14 N3 179.4(4)
Au2 P2 C18 C19 -40.0(4)
Au2 P2 C18 C23 141.1(4)
Au2 P2 C24 C25 154.2(3)
Au2 P2 C24 C29 -21.1(5)
Au2 P2 C30 N6 50.6(4)
P2 C18 C19 C20 -178.5(4)
P2 C18 C23 C22 178.7(4)
P2 C24 C25 C26 -175.1(4)
P2 C24 C29 C28 176.2(4)
N4 C32 C33 C34 -0.4(7)
C18 P2 C24 C25 -80.1(4)
C18 P2 C24 C29 104.6(4)
C18 P2 C30 N6 -68.2(4)
C18 C19 C20 C21 -0.5(7)
C19 C18 C23 C22 -0.2(7)
C19 C20 C21 C22 0.2(7)
C20 C21 C22 C23 0.1(7)
C21 C22 C23 C18 -0.1(7)
C23 C18 C19 C20 0.5(7)
C24 P2 C18 C19 -169.6(3)
C24 P2 C18 C23 11.5(5)
C24 P2 C30 N6 178.0(4)
C24 C25 C26 C27 -0.3(8)
C25 C24 C29 C28 0.8(8)
C25 C26 C27 C28 -0.7(8)
C26 C27 C28 C29 1.8(9)
C27 C28 C29 C24 -1.8(9)
C29 C24 C25 C26 0.2(7)
C30 P2 C18 C19 80.6(4)
C30 P2 C18 C23 -98.3(4)
C30 P2 C24 C25 29.5(5)
C30 P2 C24 C29 -145.8(4)
C30 N6 C31 N4 -4.3(6)
C30 N6 C31 N5 176.6(4)
C31 N4 C32 C33 2.0(7)
C31 N5 C34 C33 -0.4(7)
C31 N6 C30 P2 -83.6(5)
C32 N4 C31 N5 -3.1(7)
C32 N4 C31 N6 177.9(4)
C32 C33 C34 N5 -0.5(7)
C34 N5 C31 N4 2.3(7)
C34 N5 C31 N6 -178.7(4)
